data_7129549
loop_
_publ_author_name
'Yao, Changguang'
'Zhang, Tonghuan'
'Gon\,calves, Th\'eo P.'
'Huang, Kuo-Wei'

_publ_section_title
;
 Selective benzylic Csp3--H bond activations mediated by a
 phosphorus--nitrogen PN3P-nickel complex
;
_journal_name_full 'Chemical Communications'
_journal_paper_doi 10.1039/D1CC06507F
_journal_year 2022
_chemical_formula_sum 'C27 H53 N3 Ni P2'
_chemical_formula_weight 540.37
_space_group_IT_number 14
_space_group_name_Hall '-P 2ybc'
_space_group_name_H-M_alt 'P 1 21/c 1'
_symmetry_cell_setting monoclinic
_symmetry_space_group_name_H-M 'P 1 21/c 1'
_atom_sites_solution_hydrogens geom
_atom_sites_solution_primary direct
_atom_sites_solution_secondary difmap
_audit_creation_method SHELXL-97
_audit_update_record
;
2019-01-17 deposited with the CCDC.	2021-12-20 downloaded from the CCDC.
;
_cell_angle_alpha 90.00
_cell_angle_beta 93.796(6)
_cell_angle_gamma 90.00
_cell_formula_units_Z 4
_cell_length_a 16.1273(18)
_cell_length_b 10.1511(11)
_cell_length_c 18.810(2)
_cell_measurement_reflns_used 9761
_cell_measurement_temperature 293(2)
_cell_measurement_theta_max 29.63
_cell_measurement_theta_min 2.96
_cell_volume 3072.6(6)
_computing_structure_refinement 'SHELXL-97 (Sheldrick, 1997)'
_computing_structure_solution 'SHELXS-97 (Sheldrick, 1990)'
_diffrn_ambient_temperature 293(2)
_diffrn_measured_fraction_theta_full 0.991
_diffrn_measured_fraction_theta_max 0.991
_diffrn_measurement_device_type 'Bruker APEX-II CCD'
_diffrn_measurement_method '\f and \w scans'
_diffrn_radiation_monochromator graphite
_diffrn_radiation_source 'fine-focus sealed tube'
_diffrn_radiation_type MoK\a
_diffrn_radiation_wavelength 0.71073
_diffrn_reflns_av_R_equivalents 0.0281
_diffrn_reflns_av_sigmaI/netI 0.0182
_diffrn_reflns_limit_h_max 18
_diffrn_reflns_limit_h_min -19
_diffrn_reflns_limit_k_max 12
_diffrn_reflns_limit_k_min -12
_diffrn_reflns_limit_l_max 22
_diffrn_reflns_limit_l_min -22
_diffrn_reflns_number 34402
_diffrn_reflns_theta_full 25.00
_diffrn_reflns_theta_max 25.00
_diffrn_reflns_theta_min 2.37
_exptl_absorpt_coefficient_mu 0.754
_exptl_absorpt_correction_T_max 0.8953
_exptl_absorpt_correction_T_min 0.8638
_exptl_absorpt_correction_type multi-scan
_exptl_crystal_density_diffrn 1.168
_exptl_crystal_density_method 'not measured'
_exptl_crystal_description block
_exptl_crystal_F_000 1176
_exptl_crystal_size_max 0.20
_exptl_crystal_size_mid 0.18
_exptl_crystal_size_min 0.15
_refine_diff_density_max 2.029
_refine_diff_density_min -1.361
_refine_diff_density_rms 0.105
_refine_ls_extinction_method none
_refine_ls_goodness_of_fit_ref 1.038
_refine_ls_hydrogen_treatment mixed
_refine_ls_matrix_type full
_refine_ls_number_parameters 287
_refine_ls_number_reflns 5360
_refine_ls_number_restraints 24
_refine_ls_restrained_S_all 1.043
_refine_ls_R_factor_all 0.0717
_refine_ls_R_factor_gt 0.0673
_refine_ls_shift/su_max 0.001
_refine_ls_shift/su_mean 0.000
_refine_ls_structure_factor_coef Fsqd
_refine_ls_weighting_details 'calc w=1/[\s^2^(Fo^2^)+(0.0826P)^2^+13.8380P] where P=(Fo^2^+2Fc^2^)/3'
_refine_ls_weighting_scheme calc
_refine_ls_wR_factor_gt 0.1700
_refine_ls_wR_factor_ref 0.1741
_reflns_number_gt 4926
_reflns_number_total 5360
_reflns_threshold_expression >2sigma(I)
_cod_data_source_file d1cc06507f2.cif
_cod_data_source_block ycg-92_a
_cod_depositor_comments
;
The following automatic conversions were performed:

data item '_symmetry_cell_setting' value 'Monoclinic' was changed to
'monoclinic' in accordance with the
/home/data/users/saulius/crontab/automatic-downloads/rss-feeds/RSC/lib/dictionaries/cif_core.dic
dictionary named 'cif_core.dic' version 2.4.2 last updated on
2011-04-26.

Automatic conversion script
Id: cif_fix_values 7556 2019-12-06 15:28:31Z antanas 
;
_cod_original_sg_symbol_H-M P2(1)/c
_cod_database_code 7129549

loop_
_symmetry_equiv_pos_as_xyz
'x, y, z'
'-x, y+1/2, -z+1/2'
'-x, -y, -z'
'x, -y-1/2, z-1/2'

loop_
_atom_site_label
_atom_site_type_symbol
_atom_site_fract_x
_atom_site_fract_y
_atom_site_fract_z
_atom_site_U_iso_or_equiv
_atom_site_adp_type
_atom_site_occupancy
_atom_site_symmetry_multiplicity
_atom_site_calc_flag
_atom_site_refinement_flags
_atom_site_disorder_assembly
_atom_site_disorder_group
C1 C 0.1990(2) 0.6435(4) 0.6855(2) 0.0208(8) Uani 1 1 d . . .
C2 C 0.2012(2) 0.7936(4) 0.6818(3) 0.0342(11) Uani 1 1 d . . .
C3 C 0.2692(2) 0.8447(4) 0.6514(2) 0.0277(9) Uani 1 1 d . . .
H3 H 0.2751 0.9354 0.6472 0.033 Uiso 1 1 calc R . .
C4 C 0.3233(2) 0.7697(4) 0.6292(2) 0.0201(8) Uani 1 1 d . . .
C5 C 0.3179(2) 0.6255(3) 0.6372(2) 0.0167(8) Uani 1 1 d . . .
C6 C 0.1942(3) 0.8481(5) 0.7719(4) 0.0547(6) Uani 1 1 d . . .
H6A H 0.1929 0.9436 0.7700 0.066 Uiso 1 1 calc R . .
H6B H 0.1400 0.8205 0.7856 0.066 Uiso 1 1 calc R . .
C7 C 0.2550(3) 0.8128(5) 0.8337(4) 0.0547(6) Uani 1 1 d . . .
H7A H 0.2610 0.7188 0.8364 0.082 Uiso 1 1 calc R . .
H7B H 0.2346 0.8450 0.8772 0.082 Uiso 1 1 calc R . .
H7C H 0.3080 0.8521 0.8267 0.082 Uiso 1 1 calc R . .
C8 C 0.1386(3) 0.8419(5) 0.6234(4) 0.0547(6) Uani 1 1 d . . .
H8A H 0.1395 0.9373 0.6256 0.066 Uiso 1 1 calc R . .
H8B H 0.0843 0.8147 0.6372 0.066 Uiso 1 1 calc R . .
C9 C 0.1426(3) 0.8005(5) 0.5341(4) 0.0547(6) Uani 1 1 d . . .
H9A H 0.1858 0.8502 0.5137 0.082 Uiso 1 1 calc R . .
H9B H 0.0902 0.8203 0.5092 0.082 Uiso 1 1 calc R . .
H9C H 0.1541 0.7081 0.5300 0.082 Uiso 1 1 calc R . .
C10 C 0.3897(3) 0.8255(5) 0.5950(4) 0.0547(6) Uani 1 1 d . . .
H10A H 0.4402 0.7808 0.6125 0.066 Uiso 1 1 calc R . .
H10B H 0.3949 0.9166 0.6101 0.066 Uiso 1 1 calc R . .
C11 C 0.3864(3) 0.8230(5) 0.5004(4) 0.0547(6) Uani 1 1 d . . .
H11A H 0.3820 0.7336 0.4840 0.082 Uiso 1 1 calc R . .
H11B H 0.4363 0.8619 0.4847 0.082 Uiso 1 1 calc R . .
H11C H 0.3391 0.8723 0.4816 0.082 Uiso 1 1 calc R . .
C12 C 0.0717(2) 0.3659(4) 0.6384(3) 0.0296(10) Uani 1 1 d . . .
C13 C 0.0793(3) 0.2159(5) 0.6217(4) 0.0559(15) Uani 1 1 d U . .
H13A H 0.0714 0.1658 0.6640 0.084 Uiso 1 1 calc R . .
H13B H 0.1334 0.1979 0.6056 0.084 Uiso 1 1 calc R . .
H13C H 0.0377 0.1917 0.5851 0.084 Uiso 1 1 calc R . .
C14 C -0.0020(3) 0.3994(7) 0.6624(3) 0.0599(17) Uani 1 1 d U . .
H14A H -0.0456 0.3774 0.6272 0.090 Uiso 1 1 calc R . .
H14B H -0.0029 0.4925 0.6715 0.090 Uiso 1 1 calc R . .
H14C H -0.0102 0.3524 0.7057 0.090 Uiso 1 1 calc R . .
C15 C 0.0853(3) 0.4325(6) 0.5561(3) 0.0427(12) Uani 1 1 d . . .
H15A H 0.0462 0.3939 0.5215 0.064 Uiso 1 1 calc R . .
H15B H 0.1408 0.4150 0.5431 0.064 Uiso 1 1 calc R . .
H15C H 0.0765 0.5260 0.5577 0.064 Uiso 1 1 calc R . .
C16 C 0.1303(2) 0.3822(4) 0.8233(2) 0.0261(9) Uani 1 1 d . . .
C17 C 0.1989(3) 0.4252(5) 0.8725(2) 0.0354(10) Uani 1 1 d . . .
H17A H 0.2060 0.5188 0.8683 0.053 Uiso 1 1 calc R . .
H17B H 0.2490 0.3814 0.8610 0.053 Uiso 1 1 calc R . .
H17C H 0.1867 0.4039 0.9204 0.053 Uiso 1 1 calc R . .
C18 C 0.1193(4) 0.2349(5) 0.8347(3) 0.0492(13) Uani 1 1 d U . .
H18A H 0.1162 0.2174 0.8846 0.074 Uiso 1 1 calc R . .
H18B H 0.1657 0.1886 0.8173 0.074 Uiso 1 1 calc R . .
H18C H 0.0690 0.2060 0.8093 0.074 Uiso 1 1 calc R . .
C19 C 0.0675(3) 0.4604(6) 0.8560(3) 0.0425(12) Uani 1 1 d U . .
H19A H 0.0735 0.4501 0.9068 0.064 Uiso 1 1 calc R . .
H19B H 0.0133 0.4313 0.8387 0.064 Uiso 1 1 calc R . .
H19C H 0.0744 0.5516 0.8440 0.064 Uiso 1 1 calc R . .
C20 C 0.3645(2) 0.3237(4) 0.5233(2) 0.0188(8) Uani 1 1 d . . .
C21 C 0.2955(3) 0.3707(4) 0.4753(2) 0.0287(9) Uani 1 1 d . . .
H21A H 0.2931 0.4651 0.4772 0.043 Uiso 1 1 calc R . .
H21B H 0.2443 0.3346 0.4899 0.043 Uiso 1 1 calc R . .
H21C H 0.3039 0.3431 0.4275 0.043 Uiso 1 1 calc R . .
C22 C 0.4284(3) 0.3795(4) 0.4809(2) 0.0282(9) Uani 1 1 d . . .
H22A H 0.4196 0.3505 0.4324 0.042 Uiso 1 1 calc R . .
H22B H 0.4822 0.3509 0.4998 0.042 Uiso 1 1 calc R . .
H22C H 0.4256 0.4739 0.4826 0.042 Uiso 1 1 calc R . .
C23 C 0.3668(3) 0.1732(4) 0.5231(2) 0.0281(9) Uani 1 1 d . . .
H23A H 0.3606 0.1418 0.4749 0.042 Uiso 1 1 calc R . .
H23B H 0.3222 0.1398 0.5493 0.042 Uiso 1 1 calc R . .
H23C H 0.4189 0.1435 0.5449 0.042 Uiso 1 1 calc R . .
C24 C 0.4307(2) 0.3380(4) 0.7072(2) 0.0197(8) Uani 1 1 d . . .
C25 C 0.5046(2) 0.3632(5) 0.6770(2) 0.0292(9) Uani 1 1 d . . .
H25A H 0.5497 0.3557 0.7128 0.044 Uiso 1 1 calc R . .
H25B H 0.5035 0.4508 0.6577 0.044 Uiso 1 1 calc R . .
H25C H 0.5121 0.3008 0.6397 0.044 Uiso 1 1 calc R . .
C26 C 0.4222(3) 0.1932(4) 0.7315(3) 0.0310(10) Uani 1 1 d . . .
H26A H 0.4298 0.1354 0.6921 0.046 Uiso 1 1 calc R . .
H26B H 0.3680 0.1797 0.7484 0.046 Uiso 1 1 calc R . .
H26C H 0.4637 0.1747 0.7692 0.046 Uiso 1 1 calc R . .
C27 C 0.4200(2) 0.4244(4) 0.7840(2) 0.0264(9) Uani 1 1 d . . .
H27A H 0.4618 0.3966 0.8196 0.040 Uiso 1 1 calc R . .
H27B H 0.3660 0.4082 0.8007 0.040 Uiso 1 1 calc R . .
H27C H 0.4263 0.5168 0.7750 0.040 Uiso 1 1 calc R . .
N1 N 0.25639(17) 0.5690(3) 0.66483(17) 0.0170(7) Uani 1 1 d . . .
N2 N 0.14105(18) 0.5887(3) 0.71001(19) 0.0235(7) Uani 1 1 d . . .
N3 N 0.37178(17) 0.5520(3) 0.61832(17) 0.0178(7) Uani 1 1 d . . .
Ni1 Ni 0.25114(3) 0.38244(4) 0.67434(3) 0.01647(19) Uani 1 1 d . . .
P1 P 0.14622(5) 0.42094(9) 0.71300(5) 0.0185(2) Uani 1 1 d . . .
P2 P 0.35636(5) 0.38783(8) 0.63096(5) 0.0152(2) Uani 1 1 d . . .
H1 H 0.249(3) 0.245(6) 0.683(3) 0.045(15) Uiso 1 1 d . . .

loop_
_atom_site_aniso_label
_atom_site_aniso_U_11
_atom_site_aniso_U_22
_atom_site_aniso_U_33
_atom_site_aniso_U_23
_atom_site_aniso_U_13
_atom_site_aniso_U_12
C1 0.0101(18) 0.0164(18) 0.036(2) 0.0000(16) 0.0041(15) 0.0026(14)
C2 0.0130(19) 0.0132(19) 0.078(3) 0.001(2) 0.013(2) 0.0046(15)
C3 0.0171(19) 0.0118(18) 0.055(3) 0.0010(18) 0.0047(18) -0.0002(15)
C4 0.0109(17) 0.0113(17) 0.038(2) 0.0010(15) 0.0015(15) -0.0007(14)
C5 0.0078(16) 0.0153(18) 0.0268(19) -0.0013(14) -0.0012(14) 0.0013(13)
C6 0.0329(11) 0.0329(11) 0.0994(19) 0.0072(12) 0.0126(12) -0.0068(9)
C7 0.0329(11) 0.0329(11) 0.0994(19) 0.0072(12) 0.0126(12) -0.0068(9)
C8 0.0329(11) 0.0329(11) 0.0994(19) 0.0072(12) 0.0126(12) -0.0068(9)
C9 0.0329(11) 0.0329(11) 0.0994(19) 0.0072(12) 0.0126(12) -0.0068(9)
C10 0.0329(11) 0.0329(11) 0.0994(19) 0.0072(12) 0.0126(12) -0.0068(9)
C11 0.0329(11) 0.0329(11) 0.0994(19) 0.0072(12) 0.0126(12) -0.0068(9)
C12 0.0076(18) 0.030(2) 0.051(3) 0.0005(19) -0.0022(17) -0.0022(15)
C13 0.037(3) 0.039(3) 0.089(4) -0.009(3) -0.014(3) -0.008(2)
C14 0.013(2) 0.102(5) 0.065(3) -0.012(3) -0.001(2) 0.003(3)
C15 0.019(2) 0.063(3) 0.045(3) -0.007(2) -0.0043(19) -0.005(2)
C16 0.018(2) 0.026(2) 0.036(2) 0.0038(17) 0.0098(17) -0.0005(15)
C17 0.020(2) 0.047(3) 0.039(2) 0.008(2) -0.0011(18) 0.0028(19)
C18 0.058(3) 0.033(3) 0.059(3) 0.013(2) 0.021(3) -0.009(2)
C19 0.020(2) 0.062(3) 0.048(3) -0.006(2) 0.0122(19) 0.005(2)
C20 0.0118(17) 0.0147(18) 0.030(2) -0.0002(15) 0.0017(14) -0.0013(14)
C21 0.018(2) 0.029(2) 0.038(2) -0.0035(18) -0.0061(17) 0.0012(16)
C22 0.019(2) 0.032(2) 0.035(2) -0.0028(18) 0.0095(17) -0.0065(16)
C23 0.029(2) 0.015(2) 0.041(2) -0.0048(17) 0.0064(18) -0.0006(16)
C24 0.0082(16) 0.0195(19) 0.031(2) 0.0030(16) 0.0018(14) 0.0028(14)
C25 0.0090(18) 0.038(2) 0.040(2) 0.0005(19) 0.0009(16) 0.0026(16)
C26 0.022(2) 0.022(2) 0.049(3) 0.0087(19) -0.0028(18) 0.0048(17)
C27 0.0126(18) 0.032(2) 0.034(2) -0.0019(18) -0.0002(15) 0.0050(16)
N1 0.0054(14) 0.0116(15) 0.0342(17) 0.0006(13) 0.0036(12) 0.0001(11)
N2 0.0079(15) 0.0157(16) 0.048(2) 0.0013(14) 0.0069(14) 0.0023(12)
N3 0.0064(14) 0.0108(14) 0.0361(18) -0.0002(13) 0.0013(12) 0.0000(11)
Ni1 0.0043(3) 0.0107(3) 0.0347(3) 0.00144(18) 0.00359(19) 0.00043(15)
P1 0.0064(4) 0.0152(5) 0.0342(6) 0.0017(4) 0.0035(4) 0.0003(3)
P2 0.0068(4) 0.0108(5) 0.0281(5) 0.0009(3) 0.0025(4) 0.0006(3)

loop_
_atom_type_symbol
_atom_type_description
_atom_type_scat_dispersion_real
_atom_type_scat_dispersion_imag
_atom_type_scat_source
C C 0.0033 0.0016 'International Tables Vol C Tables 4.2.6.8 and 6.1.1.4'
H H 0.0000 0.0000 'International Tables Vol C Tables 4.2.6.8 and 6.1.1.4'
N N 0.0061 0.0033 'International Tables Vol C Tables 4.2.6.8 and 6.1.1.4'
Ni Ni 0.3393 1.1124 'International Tables Vol C Tables 4.2.6.8 and 6.1.1.4'
P P 0.1023 0.0942 'International Tables Vol C Tables 4.2.6.8 and 6.1.1.4'

loop_
_geom_angle_atom_site_label_1
_geom_angle_atom_site_label_2
_geom_angle_atom_site_label_3
_geom_angle
_geom_angle_site_symmetry_1
_geom_angle_site_symmetry_3
_geom_angle_publ_flag
N2 C1 N1 116.0(4) . . ?
N2 C1 C2 120.0(3) . . ?
N1 C1 C2 123.9(3) . . ?
C3 C2 C8 95.0(4) . . ?
C3 C2 C1 114.7(3) . . ?
C8 C2 C1 109.7(4) . . ?
C3 C2 C6 112.3(4) . . ?
C8 C2 C6 120.2(4) . . ?
C1 C2 C6 105.2(4) . . ?
C4 C3 C2 120.3(4) . . ?
C4 C3 H3 119.9 . . ?
C2 C3 H3 119.9 . . ?
C3 C4 C10 118.5(4) . . ?
C3 C4 C5 121.5(4) . . ?
C10 C4 C5 119.9(4) . . ?
N3 C5 N1 115.5(3) . . ?
N3 C5 C4 122.1(3) . . ?
N1 C5 C4 122.5(3) . . ?
C7 C6 C2 125.1(4) . . ?
C7 C6 H6A 106.0 . . ?
C2 C6 H6A 106.0 . . ?
C7 C6 H6B 106.0 . . ?
C2 C6 H6B 106.0 . . ?
H6A C6 H6B 106.3 . . ?
C6 C7 H7A 109.5 . . ?
C6 C7 H7B 109.5 . . ?
H7A C7 H7B 109.5 . . ?
C6 C7 H7C 109.5 . . ?
H7A C7 H7C 109.5 . . ?
H7B C7 H7C 109.5 . . ?
C2 C8 C9 123.7(4) . . ?
C2 C8 H8A 106.4 . . ?
C9 C8 H8A 106.4 . . ?
C2 C8 H8B 106.4 . . ?
C9 C8 H8B 106.4 . . ?
H8A C8 H8B 106.5 . . ?
C8 C9 H9A 109.5 . . ?
C8 C9 H9B 109.5 . . ?
H9A C9 H9B 109.5 . . ?
C8 C9 H9C 109.5 . . ?
H9A C9 H9C 109.5 . . ?
H9B C9 H9C 109.5 . . ?
C4 C10 C11 118.7(4) . . ?
C4 C10 H10A 107.6 . . ?
C11 C10 H10A 107.6 . . ?
C4 C10 H10B 107.6 . . ?
C11 C10 H10B 107.6 . . ?
H10A C10 H10B 107.1 . . ?
C10 C11 H11A 109.5 . . ?
C10 C11 H11B 109.5 . . ?
H11A C11 H11B 109.5 . . ?
C10 C11 H11C 109.5 . . ?
H11A C11 H11C 109.5 . . ?
H11B C11 H11C 109.5 . . ?
C14 C12 C13 113.4(5) . . ?
C14 C12 C15 111.8(4) . . ?
C13 C12 C15 100.8(4) . . ?
C14 C12 P1 102.1(4) . . ?
C13 C12 P1 112.8(3) . . ?
C15 C12 P1 116.4(3) . . ?
C12 C13 H13A 109.5 . . ?
C12 C13 H13B 109.5 . . ?
H13A C13 H13B 109.5 . . ?
C12 C13 H13C 109.5 . . ?
H13A C13 H13C 109.5 . . ?
H13B C13 H13C 109.5 . . ?
C12 C14 H14A 109.5 . . ?
C12 C14 H14B 109.5 . . ?
H14A C14 H14B 109.5 . . ?
C12 C14 H14C 109.5 . . ?
H14A C14 H14C 109.5 . . ?
H14B C14 H14C 109.5 . . ?
C12 C15 H15A 109.5 . . ?
C12 C15 H15B 109.5 . . ?
H15A C15 H15B 109.5 . . ?
C12 C15 H15C 109.5 . . ?
H15A C15 H15C 109.5 . . ?
H15B C15 H15C 109.5 . . ?
C19 C16 C17 95.1(4) . . ?
C19 C16 C18 112.7(4) . . ?
C17 C16 C18 107.2(4) . . ?
C19 C16 P1 116.1(3) . . ?
C17 C16 P1 115.1(3) . . ?
C18 C16 P1 109.8(3) . . ?
C16 C17 H17A 109.5 . . ?
C16 C17 H17B 109.5 . . ?
H17A C17 H17B 109.5 . . ?
C16 C17 H17C 109.5 . . ?
H17A C17 H17C 109.5 . . ?
H17B C17 H17C 109.5 . . ?
C16 C18 H18A 109.5 . . ?
C16 C18 H18B 109.5 . . ?
H18A C18 H18B 109.5 . . ?
C16 C18 H18C 109.5 . . ?
H18A C18 H18C 109.5 . . ?
H18B C18 H18C 109.5 . . ?
C16 C19 H19A 109.5 . . ?
C16 C19 H19B 109.5 . . ?
H19A C19 H19B 109.5 . . ?
C16 C19 H19C 109.5 . . ?
H19A C19 H19C 109.5 . . ?
H19B C19 H19C 109.5 . . ?
C22 C20 C21 94.2(3) . . ?
C22 C20 C23 111.7(3) . . ?
C21 C20 C23 109.9(3) . . ?
C22 C20 P2 119.3(3) . . ?
C21 C20 P2 113.1(3) . . ?
C23 C20 P2 108.0(3) . . ?
C20 C21 H21A 109.5 . . ?
C20 C21 H21B 109.5 . . ?
H21A C21 H21B 109.5 . . ?
C20 C21 H21C 109.5 . . ?
H21A C21 H21C 109.5 . . ?
H21B C21 H21C 109.5 . . ?
C20 C22 H22A 109.5 . . ?
C20 C22 H22B 109.5 . . ?
H22A C22 H22B 109.5 . . ?
C20 C22 H22C 109.5 . . ?
H22A C22 H22C 109.5 . . ?
H22B C22 H22C 109.5 . . ?
C20 C23 H23A 109.5 . . ?
C20 C23 H23B 109.5 . . ?
H23A C23 H23B 109.5 . . ?
C20 C23 H23C 109.5 . . ?
H23A C23 H23C 109.5 . . ?
H23B C23 H23C 109.5 . . ?
C25 C24 C26 113.2(3) . . ?
C25 C24 C27 113.0(3) . . ?
C26 C24 C27 102.8(3) . . ?
C25 C24 P2 99.3(3) . . ?
C26 C24 P2 114.7(3) . . ?
C27 C24 P2 114.4(2) . . ?
C24 C25 H25A 109.5 . . ?
C24 C25 H25B 109.5 . . ?
H25A C25 H25B 109.5 . . ?
C24 C25 H25C 109.5 . . ?
H25A C25 H25C 109.5 . . ?
H25B C25 H25C 109.5 . . ?
C24 C26 H26A 109.5 . . ?
C24 C26 H26B 109.5 . . ?
H26A C26 H26B 109.5 . . ?
C24 C26 H26C 109.5 . . ?
H26A C26 H26C 109.5 . . ?
H26B C26 H26C 109.5 . . ?
C24 C27 H27A 109.5 . . ?
C24 C27 H27B 109.5 . . ?
H27A C27 H27B 109.5 . . ?
C24 C27 H27C 109.5 . . ?
H27A C27 H27C 109.5 . . ?
H27B C27 H27C 109.5 . . ?
C1 N1 C5 117.0(3) . . ?
C1 N1 Ni1 121.5(3) . . ?
C5 N1 Ni1 121.5(3) . . ?
C1 N2 P1 115.9(3) . . ?
C5 N3 P2 116.4(3) . . ?
N1 Ni1 P1 83.07(9) . . ?
N1 Ni1 P2 83.48(9) . . ?
P1 Ni1 P2 166.47(5) . . ?
N1 Ni1 H1 178(2) . . ?
P1 Ni1 H1 98(2) . . ?
P2 Ni1 H1 96(2) . . ?
N2 P1 C12 104.23(18) . . ?
N2 P1 Ni1 103.44(11) . . ?
C12 P1 Ni1 101.10(14) . . ?
N2 P1 C16 101.90(17) . . ?
C12 P1 C16 124.00(18) . . ?
Ni1 P1 C16 119.54(12) . . ?
N3 P2 C24 106.18(16) . . ?
N3 P2 Ni1 103.12(11) . . ?
C24 P2 Ni1 101.79(12) . . ?
N3 P2 C20 98.44(15) . . ?
C24 P2 C20 124.40(16) . . ?
Ni1 P2 C20 120.13(10) . . ?

loop_
_geom_bond_atom_site_label_1
_geom_bond_atom_site_label_2
_geom_bond_distance
_geom_bond_site_symmetry_2
_geom_bond_publ_flag
C1 N2 1.204(5) . ?
C1 N1 1.277(5) . ?
C1 C2 1.526(5) . ?
C2 C3 1.372(6) . ?
C2 C8 1.524(8) . ?
C2 C6 1.792(8) . ?
C3 C4 1.250(6) . ?
C3 H3 0.9300 . ?
C4 C10 1.405(6) . ?
C4 C5 1.475(5) . ?
C5 N3 1.216(5) . ?
C5 N1 1.285(5) . ?
C6 C7 1.513(8) . ?
C6 H6A 0.9700 . ?
C6 H6B 0.9700 . ?
C7 H7A 0.9600 . ?
C7 H7B 0.9600 . ?
C7 H7C 0.9600 . ?
C8 C9 1.736(9) . ?
C8 H8A 0.9700 . ?
C8 H8B 0.9700 . ?
C9 H9A 0.9600 . ?
C9 H9B 0.9600 . ?
C9 H9C 0.9600 . ?
C10 C11 1.776(9) . ?
C10 H10A 0.9700 . ?
C10 H10B 0.9700 . ?
C11 H11A 0.9600 . ?
C11 H11B 0.9600 . ?
C11 H11C 0.9600 . ?
C12 C14 1.343(7) . ?
C12 C13 1.561(7) . ?
C12 C15 1.716(7) . ?
C12 P1 1.872(4) . ?
C13 H13A 0.9600 . ?
C13 H13B 0.9600 . ?
C13 H13C 0.9600 . ?
C14 H14A 0.9600 . ?
C14 H14B 0.9600 . ?
C14 H14C 0.9600 . ?
C15 H15A 0.9600 . ?
C15 H15B 0.9600 . ?
C15 H15C 0.9600 . ?
C16 C19 1.454(6) . ?
C16 C17 1.461(6) . ?
C16 C18 1.522(6) . ?
C16 P1 2.144(4) . ?
C17 H17A 0.9600 . ?
C17 H17B 0.9600 . ?
C17 H17C 0.9600 . ?
C18 H18A 0.9600 . ?
C18 H18B 0.9600 . ?
C18 H18C 0.9600 . ?
C19 H19A 0.9600 . ?
C19 H19B 0.9600 . ?
C19 H19C 0.9600 . ?
C20 C22 1.459(5) . ?
C20 C21 1.465(5) . ?
C20 C23 1.528(5) . ?
C20 P2 2.140(4) . ?
C21 H21A 0.9600 . ?
C21 H21B 0.9600 . ?
C21 H21C 0.9600 . ?
C22 H22A 0.9600 . ?
C22 H22B 0.9600 . ?
C22 H22C 0.9600 . ?
C23 H23A 0.9600 . ?
C23 H23B 0.9600 . ?
C23 H23C 0.9600 . ?
C24 C25 1.378(5) . ?
C24 C26 1.549(5) . ?
C24 C27 1.709(6) . ?
C24 P2 1.876(4) . ?
C25 H25A 0.9600 . ?
C25 H25B 0.9600 . ?
C25 H25C 0.9600 . ?
C26 H26A 0.9600 . ?
C26 H26B 0.9600 . ?
C26 H26C 0.9600 . ?
C27 H27A 0.9600 . ?
C27 H27B 0.9600 . ?
C27 H27C 0.9600 . ?
N1 Ni1 1.904(3) . ?
N2 P1 1.705(3) . ?
N3 P2 1.704(3) . ?
Ni1 P1 1.9256(10) . ?
Ni1 P2 1.9317(10) . ?
Ni1 H1 1.41(6) . ?
